data_4108853
loop_
_publ_author_name
'Yousuke Ikeda'
'Takafumi Yamaguchi'
'Keiichiro Kanao'
'Kazuhiro Kimura'
'Sou Kamimura'
'Yuichiro Mutoh'
'Yoshiaki Tanabe'
'Youichi Ishii'

_publ_section_title
;
 Formation of Vinylidenes from Internal Alkynes at a Cyclotriphosphato
 Ruthenium Complex
;
_journal_name_full 'Journal of the American Chemical Society'
_journal_page_first 16856
_journal_page_last 16857
_journal_paper_doi 10.1021/ja8080567
_journal_volume 130
_journal_year 2008
_chemical_formula_moiety 'C72 H70 Cl4 N O11 P7 Ru '
_chemical_formula_sum 'C72 H70 Cl4 N O11 P7 Ru'
_chemical_formula_weight 1585.04
_space_group_IT_number 14
_symmetry_cell_setting monoclinic
_symmetry_Int_Tables_number 14
_symmetry_space_group_name_Hall '-P 2ybc'
_symmetry_space_group_name_H-M 'P 1 21/c 1'
_cell_angle_alpha 90.0000
_cell_angle_beta 97.625(2)
_cell_angle_gamma 90.0000
_cell_formula_units_Z 4
_cell_length_a 9.9476(19)
_cell_length_b 36.449(7)
_cell_length_c 20.012(4)
_cell_measurement_reflns_used 18466
_cell_measurement_temperature 123.1
_cell_measurement_theta_max 27.5
_cell_measurement_theta_min 3.0
_cell_volume 7192(2)
_computing_cell_refinement CrystalClear
_computing_data_collection CrystalClear
_computing_data_reduction CrystalStructure
_computing_publication_material 'CrystalStructure 3.8'
_computing_structure_refinement SHELXL
_computing_structure_solution SIR97
_diffrn_detector_area_resol_mean 7.31
_diffrn_measured_fraction_theta_full 0.895
_diffrn_measured_fraction_theta_max 0.895
_diffrn_measurement_device_type 'Rigaku Mercury'
_diffrn_measurement_method \w
_diffrn_radiation_type 'Mo K\a'
_diffrn_radiation_wavelength 0.71070
_diffrn_reflns_av_R_equivalents 0.059
_diffrn_reflns_limit_h_max 12
_diffrn_reflns_limit_h_min -12
_diffrn_reflns_limit_k_max 47
_diffrn_reflns_limit_k_min -47
_diffrn_reflns_limit_l_max 25
_diffrn_reflns_limit_l_min -25
_diffrn_reflns_number 46105
_diffrn_reflns_theta_full 27.48
_diffrn_reflns_theta_max 27.48
_exptl_absorpt_coefficient_mu 0.582
_exptl_absorpt_correction_T_max 0.865
_exptl_absorpt_correction_T_min 0.650
_exptl_absorpt_correction_type multi-scan
_exptl_absorpt_process_details 'Jacobson, R. (1998) Private communication'
_exptl_crystal_colour yellow
_exptl_crystal_density_diffrn 1.464
_exptl_crystal_description prism
_exptl_crystal_F_000 3256.00
_exptl_crystal_size_max 0.60
_exptl_crystal_size_mid 0.50
_exptl_crystal_size_min 0.25
_refine_diff_density_max 2.15
_refine_diff_density_min -0.98
_refine_ls_extinction_method none
_refine_ls_goodness_of_fit_ref 1.118
_refine_ls_hydrogen_treatment refall
_refine_ls_number_parameters 866
_refine_ls_number_reflns 14757
_refine_ls_R_factor_gt 0.0787
_refine_ls_shift/su_max 0.0000
_refine_ls_structure_factor_coef Fsqd
_refine_ls_weighting_details 'w = 1/[\s^2^(Fo^2^)+(0.0614P)^2^+26.6392P] where P=(Fo^2^+2Fc^2^)/3'
_refine_ls_weighting_scheme calc
_refine_ls_wR_factor_ref 0.1796
_reflns_number_gt 12277
_reflns_number_total 14757
_reflns_threshold_expression F^2^>2.0\s(F^2^)
_cod_data_source_file ja8080567_si_002_1.cif
_cod_data_source_block 6j_(PPN)[Ru(P3O9)(MeCCCO2Et)(dppe)]
_cod_original_formula_sum 'C72 H70 Cl4 N O11 P7 Ru '
_cod_database_code 4108853

loop_
_symmetry_equiv_pos_site_id
_symmetry_equiv_pos_as_xyz
1 +X,+Y,+Z
2 -X,1/2+Y,1/2-Z
3 -X,-Y,-Z
4 +X,1/2-Y,1/2+Z

loop_
_atom_site_label
_atom_site_type_symbol
_atom_site_fract_x
_atom_site_fract_y
_atom_site_fract_z
_atom_site_U_iso_or_equiv
_atom_site_adp_type
_atom_site_occupancy
_atom_site_symmetry_multiplicity
_atom_site_calc_flag
_atom_site_refinement_flags
Ru(1) Ru 0.55084(4) 0.155669(10) 0.19788(2) 0.01899(11) Uani 1.00 1 d .
Cl(1) Cl 0.90566(16) 0.14990(4) 0.45862(8) 0.0442(3) Uani 1.00 1 d .
Cl(2) Cl 0.73746(18) 0.09518(5) 0.55033(9) 0.0543(4) Uani 1.00 1 d .
Cl(3) Cl 0.2568(2) 0.29900(7) 0.04937(10) 0.0785(6) Uani 1.00 1 d .
Cl(4) Cl 0.1598(3) 0.23288(7) -0.06375(12) 0.0882(7) Uani 1.00 1 d .
P(1) P 0.39992(14) 0.13775(4) 0.32846(6) 0.0246(2) Uani 1.00 1 d .
P(2) P 0.26254(12) 0.11382(3) 0.20213(6) 0.0201(2) Uani 1.00 1 d .
P(3) P 0.26673(12) 0.18993(3) 0.23765(7) 0.0227(2) Uani 1.00 1 d .
P(4) P 0.72147(12) 0.11288(3) 0.20748(6) 0.0209(2) Uani 1.00 1 d .
P(5) P 0.71988(13) 0.19621(3) 0.22805(7) 0.0228(2) Uani 1.00 1 d .
P(6) P 0.87850(13) -0.06462(3) 0.31203(6) 0.0219(2) Uani 1.00 1 d .
P(7) P 0.68749(14) -0.07891(4) 0.19027(6) 0.0235(2) Uani 1.00 1 d .
O(1) O 0.5301(3) 0.14437(9) 0.29991(16) 0.0229(7) Uani 1.00 1 d .
O(2) O 0.3888(3) 0.11603(9) 0.16920(16) 0.0203(6) Uani 1.00 1 d .
O(3) O 0.3954(3) 0.19657(9) 0.20816(17) 0.0217(7) Uani 1.00 1 d .
O(4) O 0.3086(3) 0.10836(9) 0.28223(16) 0.0238(7) Uani 1.00 1 d .
O(5) O 0.3071(3) 0.17399(10) 0.31331(17) 0.0253(7) Uani 1.00 1 d .
O(6) O 0.1940(3) 0.15421(9) 0.20084(17) 0.0225(7) Uani 1.00 1 d .
O(7) O 0.4078(4) 0.12779(12) 0.39921(18) 0.0385(9) Uani 1.00 1 d .
O(8) O 0.1596(3) 0.08658(9) 0.17799(17) 0.0259(7) Uani 1.00 1 d .
O(9) O 0.1679(3) 0.21938(10) 0.2400(2) 0.0326(8) Uani 1.00 1 d .
O(10) O 0.6271(6) 0.13288(16) -0.0169(2) 0.0704(15) Uani 1.00 1 d .
O(11) O 0.8026(4) 0.14709(13) 0.0573(2) 0.0495(11) Uani 1.00 1 d .
N(1) N 0.7845(4) -0.05579(11) 0.2436(2) 0.0243(8) Uani 1.00 1 d .
C(1) C 0.4874(6) 0.17265(17) 0.0928(3) 0.0442(15) Uani 1.00 1 d .
C(2) C 0.5875(5) 0.15559(15) 0.0954(3) 0.0345(12) Uani 1.00 1 d .
C(3) C 0.3668(7) 0.1930(2) 0.0654(3) 0.0575(18) Uani 1.00 1 d .
C(4) C 0.6719(6) 0.14368(17) 0.0387(3) 0.0444(15) Uani 1.00 1 d .
C(5) C 0.8910(8) 0.1364(2) 0.0087(4) 0.083(2) Uani 1.00 1 d .
C(6) C 1.0132(10) 0.1554(2) 0.0185(6) 0.107(4) Uani 1.00 1 d .
C(7) C 0.8842(4) 0.13647(14) 0.2160(2) 0.0248(10) Uani 1.00 1 d .
C(8) C 0.8748(4) 0.17076(14) 0.2589(2) 0.0250(10) Uani 1.00 1 d .
C(9) C 0.7262(4) 0.07779(13) 0.1429(2) 0.0211(9) Uani 1.00 1 d .
C(10) C 0.6061(5) 0.06662(14) 0.1048(2) 0.0286(11) Uani 1.00 1 d .
C(11) C 0.6080(5) 0.03888(15) 0.0577(3) 0.0365(13) Uani 1.00 1 d .
C(12) C 0.7277(5) 0.02262(15) 0.0478(2) 0.0320(11) Uani 1.00 1 d .
C(13) C 0.8478(5) 0.03359(15) 0.0852(2) 0.0311(11) Uani 1.00 1 d .
C(14) C 0.8476(5) 0.06131(14) 0.1321(2) 0.0288(11) Uani 1.00 1 d .
C(15) C 0.7265(5) 0.08398(13) 0.2831(2) 0.0238(10) Uani 1.00 1 d .
C(16) C 0.6113(5) 0.06405(14) 0.2905(2) 0.0310(11) Uani 1.00 1 d .
C(17) C 0.6081(6) 0.04145(15) 0.3458(3) 0.0394(14) Uani 1.00 1 d .
C(18) C 0.7210(6) 0.03786(15) 0.3934(3) 0.0403(14) Uani 1.00 1 d .
C(19) C 0.8371(7) 0.05784(16) 0.3860(2) 0.0412(14) Uani 1.00 1 d .
C(20) C 0.8393(5) 0.08098(15) 0.3306(2) 0.0325(12) Uani 1.00 1 d .
C(21) C 0.7576(5) 0.22499(14) 0.1588(2) 0.0273(10) Uani 1.00 1 d .
C(22) C 0.8832(5) 0.22586(15) 0.1354(2) 0.0326(12) Uani 1.00 1 d .
C(23) C 0.8992(6) 0.24651(16) 0.0785(3) 0.0411(14) Uani 1.00 1 d .
C(24) C 0.7916(7) 0.26570(17) 0.0442(3) 0.0494(16) Uani 1.00 1 d .
C(25) C 0.6682(7) 0.26536(18) 0.0684(3) 0.0486(16) Uani 1.00 1 d .
C(26) C 0.6507(6) 0.24523(15) 0.1252(3) 0.0377(13) Uani 1.00 1 d .
C(27) C 0.7081(5) 0.23002(14) 0.2945(2) 0.0302(11) Uani 1.00 1 d .
C(28) C 0.8148(7) 0.2542(2) 0.3101(3) 0.0541(19) Uani 1.00 1 d .
C(29) C 0.8051(8) 0.2814(2) 0.3588(4) 0.072(2) Uani 1.00 1 d .
C(30) C 0.6917(8) 0.2840(2) 0.3911(3) 0.060(2) Uani 1.00 1 d .
C(31) C 0.5868(6) 0.25978(19) 0.3761(3) 0.0453(15) Uani 1.00 1 d .
C(32) C 0.5958(5) 0.23238(16) 0.3283(2) 0.0348(12) Uani 1.00 1 d .
C(33) C 0.7831(5) -0.06849(13) 0.3819(2) 0.0250(10) Uani 1.00 1 d .
C(34) C 0.8364(5) -0.08506(15) 0.4434(2) 0.0306(11) Uani 1.00 1 d .
C(35) C 0.7573(6) -0.08688(16) 0.4948(2) 0.0372(13) Uani 1.00 1 d .
C(36) C 0.6275(6) -0.07202(16) 0.4866(2) 0.0377(13) Uani 1.00 1 d .
C(37) C 0.5760(6) -0.05566(16) 0.4275(3) 0.0372(13) Uani 1.00 1 d .
C(38) C 0.6532(5) -0.05423(14) 0.3739(2) 0.0288(11) Uani 1.00 1 d .
C(39) C 0.9941(5) -0.02682(13) 0.3289(2) 0.0254(10) Uani 1.00 1 d .
C(40) C 1.0729(6) -0.02346(16) 0.3919(2) 0.0375(13) Uani 1.00 1 d .
C(41) C 1.1669(6) 0.00415(17) 0.4030(3) 0.0456(15) Uani 1.00 1 d .
C(42) C 1.1851(6) 0.02882(16) 0.3525(3) 0.0383(13) Uani 1.00 1 d .
C(43) C 1.1066(5) 0.02600(15) 0.2900(2) 0.0327(12) Uani 1.00 1 d .
C(44) C 1.0098(5) -0.00161(14) 0.2783(2) 0.0285(11) Uani 1.00 1 d .
C(45) C 0.9813(5) -0.10488(14) 0.3091(2) 0.0277(11) Uani 1.00 1 d .
C(46) C 0.9419(6) -0.13862(15) 0.3327(2) 0.0354(12) Uani 1.00 1 d .
C(47) C 1.0211(7) -0.16935(18) 0.3274(3) 0.0518(17) Uani 1.00 1 d .
C(48) C 1.1387(8) -0.1669(2) 0.2962(3) 0.0576(19) Uani 1.00 1 d .
C(49) C 1.1745(7) -0.1336(2) 0.2711(3) 0.0558(18) Uani 1.00 1 d .
C(50) C 1.0983(6) -0.10258(17) 0.2780(3) 0.0392(13) Uani 1.00 1 d .
C(51) C 0.5223(5) -0.05765(15) 0.1766(2) 0.0270(10) Uani 1.00 1 d .
C(52) C 0.4077(5) -0.07741(17) 0.1508(2) 0.0358(12) Uani 1.00 1 d .
C(53) C 0.2834(6) -0.0602(2) 0.1386(3) 0.0442(15) Uani 1.00 1 d .
C(54) C 0.2722(6) -0.0233(2) 0.1524(3) 0.0438(15) Uani 1.00 1 d .
C(55) C 0.3855(6) -0.00348(18) 0.1772(3) 0.0427(14) Uani 1.00 1 d .
C(56) C 0.5112(6) -0.02025(16) 0.1891(2) 0.0367(13) Uani 1.00 1 d .
C(57) C 0.7532(5) -0.07782(14) 0.1109(2) 0.0248(10) Uani 1.00 1 d .
C(58) C 0.8783(5) -0.06231(15) 0.1070(2) 0.0275(11) Uani 1.00 1 d .
C(59) C 0.9252(5) -0.05889(16) 0.0448(2) 0.0333(12) Uani 1.00 1 d .
C(60) C 0.8467(5) -0.07080(15) -0.0133(2) 0.0322(11) Uani 1.00 1 d .
C(61) C 0.7227(5) -0.08752(18) -0.0095(2) 0.0361(13) Uani 1.00 1 d .
C(62) C 0.6759(5) -0.09063(17) 0.0522(2) 0.0348(12) Uani 1.00 1 d .
C(63) C 0.6623(5) -0.12587(14) 0.2133(2) 0.0304(11) Uani 1.00 1 d .
C(64) C 0.5805(6) -0.13315(16) 0.2636(2) 0.0369(13) Uani 1.00 1 d .
C(65) C 0.5701(7) -0.16860(17) 0.2871(3) 0.0474(16) Uani 1.00 1 d .
C(66) C 0.6404(8) -0.19679(18) 0.2623(3) 0.0568(19) Uani 1.00 1 d .
C(67) C 0.7217(7) -0.18984(17) 0.2125(3) 0.0511(17) Uani 1.00 1 d .
C(68) C 0.7325(6) -0.15469(16) 0.1881(3) 0.0394(13) Uani 1.00 1 d .
C(69) C 0.7254(6) 0.14489(18) 0.4489(3) 0.0403(13) Uani 1.00 1 d .
C(70) C 0.6754(6) 0.13761(18) 0.5151(3) 0.0438(14) Uani 1.00 1 d .
C(71) C 0.2579(9) 0.3014(2) -0.0392(3) 0.074(2) Uani 1.00 1 d .
C(72) C 0.1459(8) 0.2802(2) -0.0787(3) 0.064(2) Uani 1.00 1 d .
H(1) H 0.2924 0.1758 0.0520 0.069 Uiso 1.00 1 c R
H(2) H 0.3857 0.2071 0.0261 0.069 Uiso 1.00 1 c R
H(3) H 0.3410 0.2097 0.0999 0.069 Uiso 1.00 1 c R
H(4) H 0.9091 0.1097 0.0126 0.099 Uiso 1.00 1 c R
H(5) H 0.8449 0.1413 -0.0374 0.099 Uiso 1.00 1 c R
H(6) H 1.0049 0.1781 -0.0080 0.128 Uiso 1.00 1 c R
H(7) H 1.0851 0.1401 0.0042 0.128 Uiso 1.00 1 c R
H(8) H 1.0358 0.1614 0.0664 0.128 Uiso 1.00 1 c R
H(9) H 0.9565 0.1201 0.2377 0.030 Uiso 1.00 1 c R
H(10) H 0.9067 0.1434 0.1709 0.030 Uiso 1.00 1 c R
H(11) H 0.9552 0.1865 0.2566 0.030 Uiso 1.00 1 c R
H(12) H 0.8734 0.1636 0.3066 0.030 Uiso 1.00 1 c R
H(13) H 0.5229 0.0780 0.1111 0.034 Uiso 1.00 1 c R
H(14) H 0.5256 0.0311 0.0322 0.044 Uiso 1.00 1 c R
H(15) H 0.7283 0.0037 0.0151 0.038 Uiso 1.00 1 c R
H(16) H 0.9306 0.0220 0.0786 0.037 Uiso 1.00 1 c R
H(17) H 0.9305 0.0692 0.1570 0.035 Uiso 1.00 1 c R
H(18) H 0.5337 0.0659 0.2575 0.037 Uiso 1.00 1 c R
H(19) H 0.5277 0.0283 0.3509 0.047 Uiso 1.00 1 c R
H(20) H 0.7193 0.0219 0.4308 0.048 Uiso 1.00 1 c R
H(21) H 0.9151 0.0557 0.4188 0.049 Uiso 1.00 1 c R
H(22) H 0.9187 0.0947 0.3257 0.039 Uiso 1.00 1 c R
H(23) H 0.9575 0.2125 0.1582 0.039 Uiso 1.00 1 c R
H(24) H 0.9854 0.2474 0.0630 0.049 Uiso 1.00 1 c R
H(25) H 0.8026 0.2790 0.0044 0.059 Uiso 1.00 1 c R
H(26) H 0.5945 0.2791 0.0458 0.058 Uiso 1.00 1 c R
H(27) H 0.5651 0.2452 0.1414 0.045 Uiso 1.00 1 c R
H(28) H 0.8935 0.2524 0.2881 0.065 Uiso 1.00 1 c R
H(29) H 0.8778 0.2982 0.3697 0.087 Uiso 1.00 1 c R
H(30) H 0.6860 0.3027 0.4238 0.072 Uiso 1.00 1 c R
H(31) H 0.5083 0.2616 0.3982 0.054 Uiso 1.00 1 c R
H(32) H 0.5240 0.2152 0.3188 0.042 Uiso 1.00 1 c R
H(33) H 0.9258 -0.0948 0.4493 0.037 Uiso 1.00 1 c R
H(34) H 0.7916 -0.0984 0.5361 0.045 Uiso 1.00 1 c R
H(35) H 0.5742 -0.0733 0.5225 0.045 Uiso 1.00 1 c R
H(36) H 0.4878 -0.0452 0.4226 0.045 Uiso 1.00 1 c R
H(37) H 0.6164 -0.0435 0.3322 0.035 Uiso 1.00 1 c R
H(38) H 1.0613 -0.0403 0.4270 0.045 Uiso 1.00 1 c R
H(39) H 1.2202 0.0063 0.4458 0.055 Uiso 1.00 1 c R
H(40) H 1.2512 0.0477 0.3606 0.046 Uiso 1.00 1 c R
H(41) H 1.1191 0.0429 0.2552 0.039 Uiso 1.00 1 c R
H(42) H 0.9545 -0.0032 0.2359 0.034 Uiso 1.00 1 c R
H(43) H 0.8606 -0.1405 0.3526 0.043 Uiso 1.00 1 c R
H(44) H 0.9957 -0.1922 0.3448 0.062 Uiso 1.00 1 c R
H(45) H 1.1933 -0.1880 0.2925 0.069 Uiso 1.00 1 c R
H(46) H 1.2527 -0.1320 0.2487 0.067 Uiso 1.00 1 c R
H(47) H 1.1255 -0.0797 0.2616 0.047 Uiso 1.00 1 c R
H(48) H 0.4149 -0.1029 0.1416 0.043 Uiso 1.00 1 c R
H(49) H 0.2053 -0.0738 0.1207 0.053 Uiso 1.00 1 c R
H(50) H 0.1862 -0.0116 0.1447 0.053 Uiso 1.00 1 c R
H(51) H 0.3774 0.0220 0.1863 0.051 Uiso 1.00 1 c R
H(52) H 0.5894 -0.0064 0.2057 0.044 Uiso 1.00 1 c R
H(53) H 0.9325 -0.0540 0.1467 0.033 Uiso 1.00 1 c R
H(54) H 1.0116 -0.0483 0.0423 0.040 Uiso 1.00 1 c R
H(55) H 0.8776 -0.0675 -0.0558 0.039 Uiso 1.00 1 c R
H(56) H 0.6704 -0.0968 -0.0491 0.043 Uiso 1.00 1 c R
H(57) H 0.5901 -0.1016 0.0547 0.042 Uiso 1.00 1 c R
H(58) H 0.5322 -0.1138 0.2814 0.044 Uiso 1.00 1 c R
H(59) H 0.5137 -0.1735 0.3208 0.057 Uiso 1.00 1 c R
H(60) H 0.6334 -0.2210 0.2791 0.068 Uiso 1.00 1 c R
H(61) H 0.7701 -0.2094 0.1951 0.061 Uiso 1.00 1 c R
H(62) H 0.7881 -0.1501 0.1539 0.047 Uiso 1.00 1 c R
H(63) H 0.6825 0.1676 0.4288 0.048 Uiso 1.00 1 c R
H(64) H 0.6984 0.1244 0.4176 0.048 Uiso 1.00 1 c R
H(65) H 0.5750 0.1372 0.5085 0.053 Uiso 1.00 1 c R
H(66) H 0.7053 0.1577 0.5469 0.053 Uiso 1.00 1 c R
H(67) H 0.2507 0.3274 -0.0534 0.089 Uiso 1.00 1 c R
H(68) H 0.3458 0.2919 -0.0500 0.089 Uiso 1.00 1 c R
H(69) H 0.1467 0.2849 -0.1273 0.077 Uiso 1.00 1 c R
H(70) H 0.0579 0.2889 -0.0667 0.077 Uiso 1.00 1 c R

loop_
_atom_site_aniso_label
_atom_site_aniso_U_11
_atom_site_aniso_U_22
_atom_site_aniso_U_33
_atom_site_aniso_U_12
_atom_site_aniso_U_13
_atom_site_aniso_U_23
Ru(1) 0.0144(2) 0.01730(17) 0.0258(2) -0.00229(14) 0.00468(15) -0.00069(15)
Cl(1) 0.0435(8) 0.0411(7) 0.0466(8) -0.0054(6) 0.0004(6) -0.0009(6)
Cl(2) 0.0499(10) 0.0530(9) 0.0573(10) -0.0066(7) -0.0030(8) 0.0154(8)
Cl(3) 0.1112(18) 0.0757(14) 0.0529(11) 0.0063(13) 0.0271(11) -0.0005(10)
Cl(4) 0.132(2) 0.0602(13) 0.0722(14) 0.0027(13) 0.0140(14) 0.0136(11)
P(1) 0.0271(7) 0.0260(6) 0.0210(6) -0.0030(5) 0.0048(5) 0.0020(5)
P(2) 0.0164(6) 0.0201(5) 0.0243(6) -0.0032(4) 0.0046(4) 0.0003(4)
P(3) 0.0161(6) 0.0198(5) 0.0326(7) -0.0001(4) 0.0044(5) -0.0020(5)
P(4) 0.0150(6) 0.0194(5) 0.0286(6) -0.0012(4) 0.0045(5) -0.0003(4)
P(5) 0.0188(6) 0.0197(5) 0.0303(6) -0.0050(4) 0.0042(5) -0.0008(5)
P(6) 0.0280(7) 0.0182(5) 0.0195(6) -0.0004(4) 0.0030(5) 0.0025(4)
P(7) 0.0274(7) 0.0227(6) 0.0203(6) 0.0005(5) 0.0027(5) 0.0001(4)
O(1) 0.0221(18) 0.0211(16) 0.0248(17) 0.0037(13) 0.0005(14) 0.0009(13)
O(2) 0.0155(16) 0.0218(16) 0.0242(16) -0.0048(12) 0.0053(13) -0.0028(13)
O(3) 0.0153(16) 0.0183(15) 0.0316(18) 0.0025(12) 0.0031(13) 0.0014(13)
O(4) 0.0249(18) 0.0237(16) 0.0243(17) -0.0045(14) 0.0083(14) 0.0027(13)
O(5) 0.0212(18) 0.0269(18) 0.0292(18) -0.0000(14) 0.0091(14) -0.0043(14)
O(6) 0.0154(16) 0.0226(16) 0.0296(18) -0.0004(13) 0.0030(13) 0.0009(14)
O(7) 0.050(2) 0.044(2) 0.0217(18) -0.0065(19) 0.0059(17) 0.0053(16)
O(8) 0.0212(18) 0.0241(17) 0.0329(19) -0.0079(14) 0.0060(14) -0.0028(14)
O(9) 0.0235(19) 0.0229(17) 0.052(2) 0.0057(14) 0.0074(17) -0.0041(16)
O(10) 0.090(4) 0.071(3) 0.050(3) -0.026(3) 0.006(2) -0.014(2)
O(11) 0.040(2) 0.051(2) 0.060(2) -0.001(2) 0.016(2) -0.012(2)
N(1) 0.033(2) 0.0207(19) 0.0187(19) -0.0016(17) 0.0007(17) -0.0004(15)
C(1) 0.052(4) 0.030(3) 0.054(3) -0.007(2) 0.019(3) 0.007(2)
C(2) 0.024(2) 0.028(2) 0.049(3) -0.008(2) -0.002(2) 0.014(2)
C(3) 0.066(4) 0.059(4) 0.047(4) 0.008(3) 0.006(3) 0.007(3)
C(4) 0.041(3) 0.034(3) 0.060(4) -0.009(2) 0.010(3) -0.005(2)
C(5) 0.073(5) 0.088(6) 0.098(6) -0.014(5) 0.053(5) -0.043(5)
C(6) 0.101(7) 0.047(4) 0.194(12) 0.004(4) 0.095(8) -0.007(6)
C(7) 0.014(2) 0.027(2) 0.033(2) 0.0019(19) 0.005(2) 0.000(2)
C(8) 0.020(2) 0.027(2) 0.029(2) -0.0035(19) 0.002(2) 0.000(2)
C(9) 0.023(2) 0.018(2) 0.023(2) -0.0024(18) 0.008(2) -0.0023(17)
C(10) 0.021(2) 0.027(2) 0.038(2) 0.004(2) 0.002(2) -0.005(2)
C(11) 0.031(3) 0.031(2) 0.044(3) 0.004(2) -0.004(2) -0.012(2)
C(12) 0.038(3) 0.025(2) 0.032(2) 0.003(2) 0.003(2) -0.006(2)
C(13) 0.027(2) 0.027(2) 0.040(3) 0.003(2) 0.012(2) -0.007(2)
C(14) 0.021(2) 0.027(2) 0.039(2) 0.001(2) 0.007(2) -0.003(2)
C(15) 0.024(2) 0.018(2) 0.029(2) 0.0026(18) 0.004(2) -0.0045(19)
C(16) 0.031(2) 0.021(2) 0.041(3) 0.002(2) 0.006(2) 0.005(2)
C(17) 0.049(3) 0.023(2) 0.050(3) -0.000(2) 0.019(3) 0.003(2)
C(18) 0.062(4) 0.024(2) 0.036(3) 0.005(2) 0.012(2) 0.006(2)
C(19) 0.059(4) 0.031(2) 0.030(2) 0.008(2) -0.009(2) -0.001(2)
C(20) 0.033(3) 0.029(2) 0.034(2) 0.003(2) 0.000(2) -0.005(2)
C(21) 0.026(2) 0.022(2) 0.033(2) -0.007(2) 0.002(2) -0.001(2)
C(22) 0.034(3) 0.030(2) 0.034(2) -0.010(2) 0.008(2) 0.001(2)
C(23) 0.052(3) 0.032(2) 0.043(3) -0.019(2) 0.020(2) -0.005(2)
C(24) 0.074(4) 0.034(3) 0.040(3) -0.010(3) 0.004(3) 0.008(2)
C(25) 0.048(4) 0.041(3) 0.055(4) -0.001(2) -0.003(3) 0.012(3)
C(26) 0.036(3) 0.028(2) 0.048(3) -0.002(2) 0.003(2) 0.008(2)
C(27) 0.032(2) 0.020(2) 0.038(3) -0.004(2) 0.005(2) -0.002(2)
C(28) 0.056(4) 0.055(4) 0.056(4) -0.031(3) 0.025(3) -0.025(3)
C(29) 0.080(5) 0.065(5) 0.074(5) -0.047(4) 0.020(4) -0.036(4)
C(30) 0.081(5) 0.048(4) 0.053(4) -0.014(3) 0.015(3) -0.030(3)
C(31) 0.046(3) 0.051(3) 0.040(3) 0.000(3) 0.011(2) -0.015(2)
C(32) 0.029(3) 0.035(2) 0.040(3) -0.000(2) 0.005(2) -0.009(2)
C(33) 0.030(2) 0.022(2) 0.023(2) -0.008(2) 0.005(2) 0.0008(19)
C(34) 0.040(3) 0.030(2) 0.022(2) -0.003(2) 0.001(2) 0.004(2)
C(35) 0.051(3) 0.039(3) 0.021(2) -0.013(2) 0.004(2) 0.007(2)
C(36) 0.049(3) 0.038(3) 0.030(2) -0.011(2) 0.019(2) -0.001(2)
C(37) 0.037(3) 0.033(2) 0.044(3) -0.005(2) 0.013(2) -0.003(2)
C(38) 0.034(3) 0.025(2) 0.028(2) -0.005(2) 0.006(2) 0.001(2)
C(39) 0.028(2) 0.023(2) 0.025(2) -0.003(2) 0.003(2) 0.0050(19)
C(40) 0.049(3) 0.034(2) 0.028(2) -0.011(2) -0.002(2) 0.008(2)
C(41) 0.053(4) 0.041(3) 0.038(3) -0.015(2) -0.013(2) 0.007(2)
C(42) 0.037(3) 0.030(2) 0.048(3) -0.009(2) 0.008(2) 0.001(2)
C(43) 0.042(3) 0.026(2) 0.033(2) -0.006(2) 0.016(2) 0.005(2)
C(44) 0.041(3) 0.023(2) 0.022(2) -0.004(2) 0.005(2) 0.0010(19)
C(45) 0.033(2) 0.023(2) 0.025(2) -0.001(2) -0.006(2) -0.0008(19)
C(46) 0.046(3) 0.026(2) 0.034(2) 0.004(2) 0.001(2) 0.003(2)
C(47) 0.065(4) 0.030(3) 0.057(4) 0.010(3) -0.004(3) 0.007(2)
C(48) 0.068(5) 0.039(3) 0.062(4) 0.027(3) -0.003(3) -0.003(3)
C(49) 0.054(4) 0.053(4) 0.063(4) 0.013(3) 0.019(3) -0.001(3)
C(50) 0.039(3) 0.037(3) 0.041(3) 0.009(2) 0.005(2) 0.001(2)
C(51) 0.030(2) 0.032(2) 0.019(2) 0.005(2) 0.004(2) 0.003(2)
C(52) 0.031(3) 0.038(3) 0.038(3) -0.002(2) 0.003(2) -0.001(2)
C(53) 0.026(3) 0.059(4) 0.046(3) -0.001(2) 0.000(2) -0.002(3)
C(54) 0.032(3) 0.061(4) 0.038(3) 0.014(2) -0.000(2) -0.003(2)
C(55) 0.042(3) 0.040(3) 0.045(3) 0.013(2) 0.004(2) -0.006(2)
C(56) 0.040(3) 0.034(2) 0.035(3) 0.005(2) -0.001(2) -0.001(2)
C(57) 0.025(2) 0.024(2) 0.025(2) 0.0061(19) 0.000(2) 0.0012(19)
C(58) 0.025(2) 0.034(2) 0.023(2) 0.003(2) -0.001(2) -0.005(2)
C(59) 0.032(3) 0.039(3) 0.031(2) 0.003(2) 0.009(2) -0.005(2)
C(60) 0.037(3) 0.036(2) 0.024(2) 0.006(2) 0.006(2) -0.001(2)
C(61) 0.029(3) 0.056(3) 0.021(2) 0.009(2) -0.004(2) -0.007(2)
C(62) 0.027(2) 0.050(3) 0.027(2) -0.001(2) -0.000(2) -0.006(2)
C(63) 0.037(3) 0.021(2) 0.031(2) -0.002(2) -0.004(2) -0.002(2)
C(64) 0.048(3) 0.032(2) 0.030(2) -0.004(2) 0.004(2) 0.003(2)
C(65) 0.064(4) 0.032(3) 0.045(3) -0.013(3) 0.005(3) 0.008(2)
C(66) 0.082(5) 0.026(3) 0.059(4) -0.008(3) -0.003(3) 0.005(2)
C(67) 0.070(4) 0.023(2) 0.058(4) -0.002(2) 0.001(3) -0.007(2)
C(68) 0.048(3) 0.030(2) 0.039(3) 0.000(2) 0.003(2) -0.003(2)
C(69) 0.038(3) 0.040(3) 0.040(3) 0.004(2) -0.005(2) -0.003(2)
C(70) 0.043(3) 0.042(3) 0.045(3) -0.002(2) 0.001(2) -0.001(2)
C(71) 0.096(6) 0.072(5) 0.054(4) -0.022(5) 0.014(4) 0.009(4)
C(72) 0.085(5) 0.054(4) 0.059(4) 0.011(4) 0.030(4) 0.017(3)

loop_
_atom_type_symbol
_atom_type_description
_atom_type_scat_dispersion_real
_atom_type_scat_dispersion_imag
_atom_type_scat_source
C C 0.003 0.002
;
International Tables for Crystallography
(1992, Vol. C, Tables 4.2.6.8 and 6.1.1.4)
;
H H 0.000 0.000
;
International Tables for Crystallography
(1992, Vol. C, Table 6.1.1.4)
;
N N 0.006 0.003
;
International Tables for Crystallography
(1992, Vol. C, Tables 4.2.6.8 and 6.1.1.4)
;
O O 0.011 0.006
;
International Tables for Crystallography
(1992, Vol. C, Tables 4.2.6.8 and 6.1.1.4)
;
P P 0.102 0.094
;
International Tables for Crystallography
(1992, Vol. C, Tables 4.2.6.8 and 6.1.1.4)
;
Cl Cl 0.148 0.159
;
International Tables for Crystallography
(1992, Vol. C, Tables 4.2.6.8 and 6.1.1.4)
;
Ru Ru -1.259 0.836
;
International Tables for Crystallography
(1992, Vol. C, Tables 4.2.6.8 and 6.1.1.4)
;

loop_
_geom_angle_atom_site_label_1
_geom_angle_atom_site_label_2
_geom_angle_atom_site_label_3
_geom_angle
_geom_angle_publ_flag
P(4) Ru(1) P(5) 84.61(4) yes
P(4) Ru(1) O(1) 87.29(9) yes
P(4) Ru(1) O(2) 94.84(8) yes
P(4) Ru(1) O(3) 169.86(9) yes
P(4) Ru(1) C(1) 112.70(18) yes
P(4) Ru(1) C(2) 81.97(15) yes
P(5) Ru(1) O(1) 91.93(9) yes
P(5) Ru(1) O(2) 179.41(9) yes
P(5) Ru(1) O(3) 92.28(8) yes
P(5) Ru(1) C(1) 100.37(17) yes
P(5) Ru(1) C(2) 92.39(15) yes
O(1) Ru(1) O(2) 87.81(12) yes
O(1) Ru(1) O(3) 83.16(12) yes
O(1) Ru(1) C(1) 157.3(2) yes
O(1) Ru(1) C(2) 167.99(17) yes
O(2) Ru(1) O(3) 88.22(11) yes
O(2) Ru(1) C(1) 80.05(18) yes
O(2) Ru(1) C(2) 87.76(17) yes
O(3) Ru(1) C(1) 77.34(19) yes
O(3) Ru(1) C(2) 107.85(17) yes
C(1) Ru(1) C(2) 31.2(2) yes
O(1) P(1) O(4) 109.67(19) yes
O(1) P(1) O(5) 107.28(19) yes
O(1) P(1) O(7) 118.2(2) yes
O(4) P(1) O(5) 99.83(17) yes
O(4) P(1) O(7) 110.2(2) yes
O(5) P(1) O(7) 110.0(2) yes
O(2) P(2) O(4) 107.39(18) yes
O(2) P(2) O(6) 108.66(18) yes
O(2) P(2) O(8) 118.9(2) yes
O(4) P(2) O(6) 100.98(17) yes
O(4) P(2) O(8) 109.71(19) yes
O(6) P(2) O(8) 109.68(18) yes
O(3) P(3) O(5) 107.88(18) yes
O(3) P(3) O(6) 107.71(19) yes
O(3) P(3) O(9) 120.5(2) yes
O(5) P(3) O(6) 100.20(18) yes
O(5) P(3) O(9) 108.5(2) yes
O(6) P(3) O(9) 110.11(19) yes
Ru(1) P(4) C(7) 108.99(16) yes
Ru(1) P(4) C(9) 120.40(15) yes
Ru(1) P(4) C(15) 113.41(16) yes
C(7) P(4) C(9) 106.9(2) yes
C(7) P(4) C(15) 105.5(2) yes
C(9) P(4) C(15) 100.4(2) yes
Ru(1) P(5) C(8) 108.76(16) yes
Ru(1) P(5) C(21) 113.29(16) yes
Ru(1) P(5) C(27) 121.18(18) yes
C(8) P(5) C(21) 107.4(2) yes
C(8) P(5) C(27) 103.2(2) yes
C(21) P(5) C(27) 101.9(2) yes
N(1) P(6) C(33) 112.1(2) yes
N(1) P(6) C(39) 107.2(2) yes
N(1) P(6) C(45) 114.2(2) yes
C(33) P(6) C(39) 107.8(2) yes
C(33) P(6) C(45) 108.9(2) yes
C(39) P(6) C(45) 106.2(2) yes
N(1) P(7) C(51) 109.6(2) yes
N(1) P(7) C(57) 108.8(2) yes
N(1) P(7) C(63) 115.3(2) yes
C(51) P(7) C(57) 106.7(2) yes
C(51) P(7) C(63) 107.0(2) yes
C(57) P(7) C(63) 109.1(2) yes
Ru(1) O(1) P(1) 126.60(18) yes
Ru(1) O(2) P(2) 123.60(19) yes
Ru(1) O(3) P(3) 125.53(19) yes
P(1) O(4) P(2) 123.3(2) yes
P(1) O(5) P(3) 122.2(2) yes
P(2) O(6) P(3) 124.16(19) yes
C(4) O(11) C(5) 116.8(5) yes
P(6) N(1) P(7) 135.3(2) yes
Ru(1) C(1) C(2) 70.9(4) yes
Ru(1) C(1) C(3) 128.3(5) yes
C(2) C(1) C(3) 160.6(7) yes
Ru(1) C(2) C(1) 77.8(4) yes
Ru(1) C(2) C(4) 151.4(4) yes
C(1) C(2) C(4) 130.7(6) yes
O(10) C(4) O(11) 121.6(6) yes
O(10) C(4) C(2) 126.3(6) yes
O(11) C(4) C(2) 112.1(5) yes
O(11) C(5) C(6) 111.6(8) yes
P(4) C(7) C(8) 108.6(3) yes
P(5) C(8) C(7) 109.6(3) yes
P(4) C(9) C(10) 119.6(3) yes
P(4) C(9) C(14) 121.2(3) yes
C(10) C(9) C(14) 119.2(4) yes
C(9) C(10) C(11) 120.0(4) yes
C(10) C(11) C(12) 120.4(5) yes
C(11) C(12) C(13) 120.2(5) yes
C(12) C(13) C(14) 120.1(5) yes
C(9) C(14) C(13) 120.2(4) yes
P(4) C(15) C(16) 117.2(3) yes
P(4) C(15) C(20) 123.0(4) yes
C(16) C(15) C(20) 119.8(4) yes
C(15) C(16) C(17) 120.4(4) yes
C(16) C(17) C(18) 120.4(5) yes
C(17) C(18) C(19) 119.3(5) yes
C(18) C(19) C(20) 120.1(5) yes
C(15) C(20) C(19) 120.0(5) yes
P(5) C(21) C(22) 123.7(3) yes
P(5) C(21) C(26) 116.9(4) yes
C(22) C(21) C(26) 119.3(5) yes
C(21) C(22) C(23) 119.5(5) yes
C(22) C(23) C(24) 121.0(6) yes
C(23) C(24) C(25) 119.2(6) yes
C(24) C(25) C(26) 120.6(5) yes
C(21) C(26) C(25) 120.4(5) yes
P(5) C(27) C(28) 118.2(4) yes
P(5) C(27) C(32) 122.1(4) yes
C(28) C(27) C(32) 119.7(5) yes
C(27) C(28) C(29) 119.0(6) yes
C(28) C(29) C(30) 120.8(7) yes
C(29) C(30) C(31) 120.0(6) yes
C(30) C(31) C(32) 119.8(6) yes
C(27) C(32) C(31) 120.6(5) yes
P(6) C(33) C(34) 122.4(4) yes
P(6) C(33) C(38) 117.6(3) yes
C(34) C(33) C(38) 120.0(4) yes
C(33) C(34) C(35) 119.1(5) yes
C(34) C(35) C(36) 120.5(5) yes
C(35) C(36) C(37) 120.6(5) yes
C(36) C(37) C(38) 120.0(5) yes
C(33) C(38) C(37) 119.8(4) yes
P(6) C(39) C(40) 120.3(3) yes
P(6) C(39) C(44) 120.0(3) yes
C(40) C(39) C(44) 119.6(4) yes
C(39) C(40) C(41) 119.9(5) yes
C(40) C(41) C(42) 120.8(5) yes
C(41) C(42) C(43) 119.9(5) yes
C(42) C(43) C(44) 119.9(5) yes
C(39) C(44) C(43) 119.8(4) yes
P(6) C(45) C(46) 121.6(4) yes
P(6) C(45) C(50) 118.6(4) yes
C(46) C(45) C(50) 119.6(5) yes
C(45) C(46) C(47) 120.0(6) yes
C(46) C(47) C(48) 120.2(6) yes
C(47) C(48) C(49) 119.3(6) yes
C(48) C(49) C(50) 120.9(7) yes
C(45) C(50) C(49) 119.9(5) yes
P(7) C(51) C(52) 121.3(4) yes
P(7) C(51) C(56) 119.0(4) yes
C(52) C(51) C(56) 119.6(5) yes
C(51) C(52) C(53) 120.2(5) yes
C(52) C(53) C(54) 120.1(5) yes
C(53) C(54) C(55) 120.0(5) yes
C(54) C(55) C(56) 120.6(6) yes
C(51) C(56) C(55) 119.5(5) yes
P(7) C(57) C(58) 119.8(3) yes
P(7) C(57) C(62) 120.8(4) yes
C(58) C(57) C(62) 119.3(4) yes
C(57) C(58) C(59) 120.0(4) yes
C(58) C(59) C(60) 120.3(5) yes
C(59) C(60) C(61) 120.1(5) yes
C(60) C(61) C(62) 119.5(4) yes
C(57) C(62) C(61) 120.8(5) yes
P(7) C(63) C(64) 118.6(4) yes
P(7) C(63) C(68) 122.1(4) yes
C(64) C(63) C(68) 119.0(5) yes
C(63) C(64) C(65) 119.8(5) yes
C(64) C(65) C(66) 120.8(6) yes
C(65) C(66) C(67) 119.8(6) yes
C(66) C(67) C(68) 120.2(6) yes
C(63) C(68) C(67) 120.4(6) yes
Cl(1) C(69) C(70) 111.5(4) yes
Cl(2) C(70) C(69) 111.5(4) yes
Cl(3) C(71) C(72) 113.5(6) yes
Cl(4) C(72) C(71) 112.5(5) yes
C(1) C(3) H(1) 109.5 no
C(1) C(3) H(2) 109.5 no
C(1) C(3) H(3) 109.5 no
H(1) C(3) H(2) 109.5 no
H(1) C(3) H(3) 109.5 no
H(2) C(3) H(3) 109.5 no
O(11) C(5) H(4) 109.3 no
O(11) C(5) H(5) 109.3 no
C(6) C(5) H(4) 109.3 no
C(6) C(5) H(5) 109.3 no
H(4) C(5) H(5) 108.0 no
C(5) C(6) H(6) 109.5 no
C(5) C(6) H(7) 109.5 no
C(5) C(6) H(8) 109.5 no
H(6) C(6) H(7) 109.5 no
H(6) C(6) H(8) 109.5 no
H(7) C(6) H(8) 109.5 no
P(4) C(7) H(9) 110.0 no
P(4) C(7) H(10) 110.0 no
C(8) C(7) H(9) 110.0 no
C(8) C(7) H(10) 110.0 no
H(9) C(7) H(10) 108.3 no
P(5) C(8) H(11) 109.8 no
P(5) C(8) H(12) 109.8 no
C(7) C(8) H(11) 109.7 no
C(7) C(8) H(12) 109.7 no
H(11) C(8) H(12) 108.2 no
C(9) C(10) H(13) 120.0 no
C(11) C(10) H(13) 120.0 no
C(10) C(11) H(14) 119.8 no
C(12) C(11) H(14) 119.8 no
C(11) C(12) H(15) 119.9 no
C(13) C(12) H(15) 119.9 no
C(12) C(13) H(16) 120.0 no
C(14) C(13) H(16) 120.0 no
C(9) C(14) H(17) 119.9 no
C(13) C(14) H(17) 119.9 no
C(15) C(16) H(18) 119.8 no
C(17) C(16) H(18) 119.8 no
C(16) C(17) H(19) 119.8 no
C(18) C(17) H(19) 119.8 no
C(17) C(18) H(20) 120.4 no
C(19) C(18) H(20) 120.4 no
C(18) C(19) H(21) 119.9 no
C(20) C(19) H(21) 119.9 no
C(15) C(20) H(22) 120.0 no
C(19) C(20) H(22) 120.0 no
C(21) C(22) H(23) 120.3 no
C(23) C(22) H(23) 120.2 no
C(22) C(23) H(24) 119.5 no
C(24) C(23) H(24) 119.5 no
C(23) C(24) H(25) 120.4 no
C(25) C(24) H(25) 120.4 no
C(24) C(25) H(26) 119.7 no
C(26) C(25) H(26) 119.7 no
C(21) C(26) H(27) 119.8 no
C(25) C(26) H(27) 119.8 no
C(27) C(28) H(28) 120.5 no
C(29) C(28) H(28) 120.5 no
C(28) C(29) H(29) 119.6 no
C(30) C(29) H(29) 119.6 no
C(29) C(30) H(30) 120.0 no
C(31) C(30) H(30) 120.0 no
C(30) C(31) H(31) 120.1 no
C(32) C(31) H(31) 120.1 no
C(27) C(32) H(32) 119.7 no
C(31) C(32) H(32) 119.7 no
C(33) C(34) H(33) 120.4 no
C(35) C(34) H(33) 120.5 no
C(34) C(35) H(34) 119.8 no
C(36) C(35) H(34) 119.8 no
C(35) C(36) H(35) 119.7 no
C(37) C(36) H(35) 119.7 no
C(36) C(37) H(36) 120.0 no
C(38) C(37) H(36) 120.0 no
C(33) C(38) H(37) 120.1 no
C(37) C(38) H(37) 120.1 no
C(39) C(40) H(38) 120.1 no
C(41) C(40) H(38) 120.1 no
C(40) C(41) H(39) 119.6 no
C(42) C(41) H(39) 119.6 no
C(41) C(42) H(40) 120.1 no
C(43) C(42) H(40) 120.1 no
C(42) C(43) H(41) 120.0 no
C(44) C(43) H(41) 120.0 no
C(39) C(44) H(42) 120.1 no
C(43) C(44) H(42) 120.1 no
C(45) C(46) H(43) 120.0 no
C(47) C(46) H(43) 120.0 no
C(46) C(47) H(44) 119.9 no
C(48) C(47) H(44) 119.9 no
C(47) C(48) H(45) 120.3 no
C(49) C(48) H(45) 120.3 no
C(48) C(49) H(46) 119.6 no
C(50) C(49) H(46) 119.6 no
C(45) C(50) H(47) 120.0 no
C(49) C(50) H(47) 120.0 no
C(51) C(52) H(48) 119.9 no
C(53) C(52) H(48) 119.9 no
C(52) C(53) H(49) 119.9 no
C(54) C(53) H(49) 120.0 no
C(53) C(54) H(50) 120.0 no
C(55) C(54) H(50) 120.0 no
C(54) C(55) H(51) 119.7 no
C(56) C(55) H(51) 119.7 no
C(51) C(56) H(52) 120.2 no
C(55) C(56) H(52) 120.2 no
C(57) C(58) H(53) 120.0 no
C(59) C(58) H(53) 120.0 no
C(58) C(59) H(54) 119.8 no
C(60) C(59) H(54) 119.8 no
C(59) C(60) H(55) 120.0 no
C(61) C(60) H(55) 120.0 no
C(60) C(61) H(56) 120.3 no
C(62) C(61) H(56) 120.3 no
C(57) C(62) H(57) 119.6 no
C(61) C(62) H(57) 119.6 no
C(63) C(64) H(58) 120.1 no
C(65) C(64) H(58) 120.1 no
C(64) C(65) H(59) 119.6 no
C(66) C(65) H(59) 119.6 no
C(65) C(66) H(60) 120.1 no
C(67) C(66) H(60) 120.1 no
C(66) C(67) H(61) 119.9 no
C(68) C(67) H(61) 119.9 no
C(63) C(68) H(62) 119.8 no
C(67) C(68) H(62) 119.8 no
Cl(1) C(69) H(63) 109.3 no
Cl(1) C(69) H(64) 109.3 no
C(70) C(69) H(63) 109.3 no
C(70) C(69) H(64) 109.3 no
H(63) C(69) H(64) 108.0 no
Cl(2) C(70) H(65) 109.3 no
Cl(2) C(70) H(66) 109.3 no
C(69) C(70) H(65) 109.3 no
C(69) C(70) H(66) 109.3 no
H(65) C(70) H(66) 108.0 no
Cl(3) C(71) H(67) 108.9 no
Cl(3) C(71) H(68) 108.9 no
C(72) C(71) H(67) 108.9 no
C(72) C(71) H(68) 108.9 no
H(67) C(71) H(68) 107.7 no
Cl(4) C(72) H(69) 109.1 no
Cl(4) C(72) H(70) 109.1 no
C(71) C(72) H(69) 109.1 no
C(71) C(72) H(70) 109.1 no
H(69) C(72) H(70) 107.8 no

loop_
_geom_bond_atom_site_label_1
_geom_bond_atom_site_label_2
_geom_bond_distance
_geom_bond_publ_flag
Ru(1) P(4) 2.2943(12) yes
Ru(1) P(5) 2.2597(12) yes
Ru(1) O(1) 2.120(3) yes
Ru(1) O(2) 2.184(3) yes
Ru(1) O(3) 2.177(3) yes
Ru(1) C(1) 2.203(6) yes
Ru(1) C(2) 2.130(6) yes
Cl(1) C(69) 1.787(6) yes
Cl(2) C(70) 1.776(6) yes
Cl(3) C(71) 1.777(8) yes
Cl(4) C(72) 1.752(8) yes
P(1) O(1) 1.503(3) yes
P(1) O(4) 1.614(3) yes
P(1) O(5) 1.617(3) yes
P(1) O(7) 1.454(3) yes
P(2) O(2) 1.496(3) yes
P(2) O(4) 1.620(3) yes
P(2) O(6) 1.621(3) yes
P(2) O(8) 1.462(3) yes
P(3) O(3) 1.498(3) yes
P(3) O(5) 1.622(3) yes
P(3) O(6) 1.619(3) yes
P(3) O(9) 1.460(3) yes
P(4) C(7) 1.821(4) yes
P(4) C(9) 1.823(4) yes
P(4) C(15) 1.840(5) yes
P(5) C(8) 1.835(4) yes
P(5) C(21) 1.817(5) yes
P(5) C(27) 1.828(5) yes
P(6) N(1) 1.586(3) yes
P(6) C(33) 1.796(5) yes
P(6) C(39) 1.798(4) yes
P(6) C(45) 1.794(5) yes
P(7) N(1) 1.583(4) yes
P(7) C(51) 1.804(5) yes
P(7) C(57) 1.796(5) yes
P(7) C(63) 1.799(5) yes
O(10) C(4) 1.208(8) yes
O(11) C(4) 1.311(7) yes
O(11) C(5) 1.448(11) yes
C(1) C(2) 1.169(8) yes
C(1) C(3) 1.454(9) yes
C(2) C(4) 1.560(9) yes
C(5) C(6) 1.391(13) yes
C(7) C(8) 1.527(7) yes
C(9) C(10) 1.390(6) yes
C(9) C(14) 1.392(7) yes
C(10) C(11) 1.384(7) yes
C(11) C(12) 1.368(8) yes
C(12) C(13) 1.382(7) yes
C(13) C(14) 1.379(7) yes
C(15) C(16) 1.382(7) yes
C(15) C(20) 1.375(7) yes
C(16) C(17) 1.382(8) yes
C(17) C(18) 1.379(8) yes
C(18) C(19) 1.390(9) yes
C(19) C(20) 1.395(8) yes
C(21) C(22) 1.391(8) yes
C(21) C(26) 1.392(7) yes
C(22) C(23) 1.392(8) yes
C(23) C(24) 1.382(9) yes
C(24) C(25) 1.379(10) yes
C(25) C(26) 1.384(9) yes
C(27) C(28) 1.384(8) yes
C(27) C(32) 1.383(8) yes
C(28) C(29) 1.403(11) yes
C(29) C(30) 1.376(12) yes
C(30) C(31) 1.369(10) yes
C(31) C(32) 1.394(8) yes
C(33) C(34) 1.410(6) yes
C(33) C(38) 1.382(7) yes
C(34) C(35) 1.377(8) yes
C(35) C(36) 1.389(8) yes
C(36) C(37) 1.362(7) yes
C(37) C(38) 1.400(8) yes
C(39) C(40) 1.399(7) yes
C(39) C(44) 1.391(7) yes
C(40) C(41) 1.372(8) yes
C(41) C(42) 1.381(8) yes
C(42) C(43) 1.388(7) yes
C(43) C(44) 1.391(7) yes
C(45) C(46) 1.393(7) yes
C(45) C(50) 1.393(8) yes
C(46) C(47) 1.382(9) yes
C(47) C(48) 1.399(11) yes
C(48) C(49) 1.380(10) yes
C(49) C(50) 1.378(9) yes
C(51) C(52) 1.389(7) yes
C(51) C(56) 1.393(7) yes
C(52) C(53) 1.379(8) yes
C(53) C(54) 1.381(10) yes
C(54) C(55) 1.375(8) yes
C(55) C(56) 1.384(8) yes
C(57) C(58) 1.378(7) yes
C(57) C(62) 1.397(7) yes
C(58) C(59) 1.391(7) yes
C(59) C(60) 1.381(7) yes
C(60) C(61) 1.386(8) yes
C(61) C(62) 1.381(8) yes
C(63) C(64) 1.400(8) yes
C(63) C(68) 1.393(8) yes
C(64) C(65) 1.384(8) yes
C(65) C(66) 1.372(10) yes
C(66) C(67) 1.388(11) yes
C(67) C(68) 1.380(8) yes
C(69) C(70) 1.500(9) yes
C(71) C(72) 1.493(11) yes
C(3) H(1) 0.980 no
C(3) H(2) 0.980 no
C(3) H(3) 0.980 no
C(5) H(4) 0.990 no
C(5) H(5) 0.990 no
C(6) H(6) 0.980 no
C(6) H(7) 0.980 no
C(6) H(8) 0.980 no
C(7) H(9) 0.990 no
C(7) H(10) 0.990 no
C(8) H(11) 0.990 no
C(8) H(12) 0.990 no
C(10) H(13) 0.950 no
C(11) H(14) 0.950 no
C(12) H(15) 0.950 no
C(13) H(16) 0.950 no
C(14) H(17) 0.950 no
C(16) H(18) 0.950 no
C(17) H(19) 0.950 no
C(18) H(20) 0.950 no
C(19) H(21) 0.950 no
C(20) H(22) 0.950 no
C(22) H(23) 0.950 no
C(23) H(24) 0.950 no
C(24) H(25) 0.950 no
C(25) H(26) 0.950 no
C(26) H(27) 0.950 no
C(28) H(28) 0.950 no
C(29) H(29) 0.950 no
C(30) H(30) 0.950 no
C(31) H(31) 0.950 no
C(32) H(32) 0.950 no
C(34) H(33) 0.950 no
C(35) H(34) 0.950 no
C(36) H(35) 0.950 no
C(37) H(36) 0.950 no
C(38) H(37) 0.950 no
C(40) H(38) 0.950 no
C(41) H(39) 0.950 no
C(42) H(40) 0.950 no
C(43) H(41) 0.950 no
C(44) H(42) 0.950 no
C(46) H(43) 0.950 no
C(47) H(44) 0.950 no
C(48) H(45) 0.950 no
C(49) H(46) 0.950 no
C(50) H(47) 0.950 no
C(52) H(48) 0.950 no
C(53) H(49) 0.950 no
C(54) H(50) 0.950 no
C(55) H(51) 0.950 no
C(56) H(52) 0.950 no
C(58) H(53) 0.950 no
C(59) H(54) 0.950 no
C(60) H(55) 0.950 no
C(61) H(56) 0.950 no
C(62) H(57) 0.950 no
C(64) H(58) 0.950 no
C(65) H(59) 0.950 no
C(66) H(60) 0.950 no
C(67) H(61) 0.950 no
C(68) H(62) 0.950 no
C(69) H(63) 0.990 no
C(69) H(64) 0.990 no
C(70) H(65) 0.990 no
C(70) H(66) 0.990 no
C(71) H(67) 0.990 no
C(71) H(68) 0.990 no
C(72) H(69) 0.990 no
C(72) H(70) 0.990 no

loop_
_geom_torsion_atom_site_label_1
_geom_torsion_atom_site_label_2
_geom_torsion_atom_site_label_3
_geom_torsion_atom_site_label_4
_geom_torsion
P(4) Ru(1) P(5) C(8) -12.34(18)
P(4) Ru(1) P(5) C(21) 107.05(19)
P(4) Ru(1) P(5) C(27) -131.5(2)
P(5) Ru(1) P(4) C(7) -11.03(18)
P(5) Ru(1) P(4) C(9) -135.03(19)
P(5) Ru(1) P(4) C(15) 106.13(17)
P(4) Ru(1) O(1) P(1) -133.6(2)
O(1) Ru(1) P(4) C(7) -103.2(2)
O(1) Ru(1) P(4) C(9) 132.8(2)
O(1) Ru(1) P(4) C(15) 13.93(18)
P(4) Ru(1) O(2) P(2) 130.1(2)
O(2) Ru(1) P(4) C(7) 169.2(2)
O(2) Ru(1) P(4) C(9) 45.2(2)
O(2) Ru(1) P(4) C(15) -73.65(18)
P(4) Ru(1) O(3) P(3) -68.0(6)
O(3) Ru(1) P(4) C(7) -83.5(5)
O(3) Ru(1) P(4) C(9) 152.5(5)
O(3) Ru(1) P(4) C(15) 33.6(5)
P(4) Ru(1) C(1) C(2) -11.2(4)
P(4) Ru(1) C(1) C(3) 166.3(5)
C(1) Ru(1) P(4) C(7) 88.0(2)
C(1) Ru(1) P(4) C(9) -36.0(2)
C(1) Ru(1) P(4) C(15) -154.9(2)
P(4) Ru(1) C(2) C(1) 169.6(4)
P(4) Ru(1) C(2) C(4) -7.9(8)
C(2) Ru(1) P(4) C(7) 82.2(2)
C(2) Ru(1) P(4) C(9) -41.8(2)
C(2) Ru(1) P(4) C(15) -160.7(2)
P(5) Ru(1) O(1) P(1) 141.9(2)
O(1) Ru(1) P(5) C(8) 74.8(2)
O(1) Ru(1) P(5) C(21) -165.9(2)
O(1) Ru(1) P(5) C(27) -44.4(2)
P(5) Ru(1) O(2) P(2) 108(8)
O(2) Ru(1) P(5) C(8) 10(9)
O(2) Ru(1) P(5) C(21) 130(9)
O(2) Ru(1) P(5) C(27) -109(9)
P(5) Ru(1) O(3) P(3) -139.8(2)
O(3) Ru(1) P(5) C(8) 158.0(2)
O(3) Ru(1) P(5) C(21) -82.6(2)
O(3) Ru(1) P(5) C(27) 38.8(2)
P(5) Ru(1) C(1) C(2) 77.3(3)
P(5) Ru(1) C(1) C(3) -105.3(5)
C(1) Ru(1) P(5) C(8) -124.5(2)
C(1) Ru(1) P(5) C(21) -5.1(2)
C(1) Ru(1) P(5) C(27) 116.4(2)
P(5) Ru(1) C(2) C(1) -106.2(3)
P(5) Ru(1) C(2) C(4) 76.3(8)
C(2) Ru(1) P(5) C(8) -94.0(2)
C(2) Ru(1) P(5) C(21) 25.4(2)
C(2) Ru(1) P(5) C(27) 146.8(2)
O(1) Ru(1) O(2) P(2) 43.0(2)
O(2) Ru(1) O(1) P(1) -38.6(2)
O(1) Ru(1) O(3) P(3) -48.2(2)
O(3) Ru(1) O(1) P(1) 49.9(2)
O(1) Ru(1) C(1) C(2) -161.0(4)
O(1) Ru(1) C(1) C(3) 16.4(9)
C(1) Ru(1) O(1) P(1) 18.8(6)
O(1) Ru(1) C(2) C(1) 142.8(7)
O(1) Ru(1) C(2) C(4) -34.7(14)
C(2) Ru(1) O(1) P(1) -107.0(8)
O(2) Ru(1) O(3) P(3) 39.8(2)
O(3) Ru(1) O(2) P(2) -40.2(2)
O(2) Ru(1) C(1) C(2) -102.3(4)
O(2) Ru(1) C(1) C(3) 75.1(5)
C(1) Ru(1) O(2) P(2) -117.7(2)
O(2) Ru(1) C(2) C(1) 74.4(4)
O(2) Ru(1) C(2) C(4) -103.1(8)
C(2) Ru(1) O(2) P(2) -148.1(2)
O(3) Ru(1) C(1) C(2) 167.3(4)
O(3) Ru(1) C(1) C(3) -15.3(5)
C(1) Ru(1) O(3) P(3) 120.0(2)
O(3) Ru(1) C(2) C(1) -13.0(4)
O(3) Ru(1) C(2) C(4) 169.5(8)
C(2) Ru(1) O(3) P(3) 126.9(2)
C(1) Ru(1) C(2) C(4) -177.5(10)
C(2) Ru(1) C(1) C(3) 177.4(8)
O(1) P(1) O(4) P(2) -56.4(3)
O(4) P(1) O(1) Ru(1) 48.1(2)
O(1) P(1) O(5) P(3) 56.1(2)
O(5) P(1) O(1) Ru(1) -59.4(2)
O(7) P(1) O(1) Ru(1) 175.6(2)
O(4) P(1) O(5) P(3) -58.3(2)
O(5) P(1) O(4) P(2) 56.1(2)
O(7) P(1) O(4) P(2) 171.8(2)
O(7) P(1) O(5) P(3) -174.1(2)
O(2) P(2) O(4) P(1) 60.8(2)
O(4) P(2) O(2) Ru(1) -55.9(2)
O(2) P(2) O(6) P(3) -61.6(3)
O(6) P(2) O(2) Ru(1) 52.6(2)
O(8) P(2) O(2) Ru(1) 178.93(18)
O(4) P(2) O(6) P(3) 51.2(2)
O(6) P(2) O(4) P(1) -52.9(2)
O(8) P(2) O(4) P(1) -168.6(2)
O(8) P(2) O(6) P(3) 166.9(2)
O(3) P(3) O(5) P(1) -55.7(2)
O(5) P(3) O(3) Ru(1) 56.6(2)
O(3) P(3) O(6) P(2) 59.7(3)
O(6) P(3) O(3) Ru(1) -50.8(2)
O(9) P(3) O(3) Ru(1) -178.1(2)
O(5) P(3) O(6) P(2) -52.9(2)
O(6) P(3) O(5) P(1) 56.8(2)
O(9) P(3) O(5) P(1) 172.2(2)
O(9) P(3) O(6) P(2) -167.1(2)
Ru(1) P(4) C(7) C(8) 37.3(3)
Ru(1) P(4) C(9) C(10) -27.0(4)
Ru(1) P(4) C(9) C(14) 154.5(3)
Ru(1) P(4) C(15) C(16) 58.2(4)
Ru(1) P(4) C(15) C(20) -123.3(4)
C(7) P(4) C(9) C(10) -151.9(4)
C(7) P(4) C(9) C(14) 29.6(4)
C(9) P(4) C(7) C(8) 168.9(3)
C(7) P(4) C(15) C(16) 177.4(4)
C(7) P(4) C(15) C(20) -4.1(5)
C(15) P(4) C(7) C(8) -84.8(3)
C(9) P(4) C(15) C(16) -71.6(4)
C(9) P(4) C(15) C(20) 106.9(4)
C(15) P(4) C(9) C(10) 98.2(4)
C(15) P(4) C(9) C(14) -80.3(4)
Ru(1) P(5) C(8) C(7) 38.8(3)
Ru(1) P(5) C(21) C(22) -119.4(4)
Ru(1) P(5) C(21) C(26) 56.2(4)
Ru(1) P(5) C(27) C(28) -179.5(3)
Ru(1) P(5) C(27) C(32) -0.6(5)
C(8) P(5) C(21) C(22) 0.7(5)
C(8) P(5) C(21) C(26) 176.4(4)
C(21) P(5) C(8) C(7) -84.1(3)
C(8) P(5) C(27) C(28) 58.6(5)
C(8) P(5) C(27) C(32) -122.5(4)
C(27) P(5) C(8) C(7) 168.7(3)
C(21) P(5) C(27) C(28) -52.7(5)
C(21) P(5) C(27) C(32) 126.2(4)
C(27) P(5) C(21) C(22) 108.8(4)
C(27) P(5) C(21) C(26) -75.5(4)
N(1) P(6) C(33) C(34) 163.5(4)
N(1) P(6) C(33) C(38) -17.0(4)
C(33) P(6) N(1) P(7) -79.1(4)
N(1) P(6) C(39) C(40) 168.2(4)
N(1) P(6) C(39) C(44) -14.5(5)
C(39) P(6) N(1) P(7) 162.8(3)
N(1) P(6) C(45) C(46) -97.2(4)
N(1) P(6) C(45) C(50) 78.2(4)
C(45) P(6) N(1) P(7) 45.4(5)
C(33) P(6) C(39) C(40) 47.3(5)
C(33) P(6) C(39) C(44) -135.4(4)
C(39) P(6) C(33) C(34) -78.8(4)
C(39) P(6) C(33) C(38) 100.7(4)
C(33) P(6) C(45) C(46) 28.9(4)
C(33) P(6) C(45) C(50) -155.6(4)
C(45) P(6) C(33) C(34) 36.1(4)
C(45) P(6) C(33) C(38) -144.4(3)
C(39) P(6) C(45) C(46) 144.8(4)
C(39) P(6) C(45) C(50) -39.7(4)
C(45) P(6) C(39) C(40) -69.3(5)
C(45) P(6) C(39) C(44) 108.0(4)
N(1) P(7) C(51) C(52) -158.6(4)
N(1) P(7) C(51) C(56) 24.6(4)
C(51) P(7) N(1) P(6) 127.2(4)
N(1) P(7) C(57) C(58) 7.4(4)
N(1) P(7) C(57) C(62) -169.0(4)
C(57) P(7) N(1) P(6) -116.5(4)
N(1) P(7) C(63) C(64) 73.4(4)
N(1) P(7) C(63) C(68) -99.7(4)
C(63) P(7) N(1) P(6) 6.4(5)
C(51) P(7) C(57) C(58) 125.5(4)
C(51) P(7) C(57) C(62) -50.8(5)
C(57) P(7) C(51) C(52) 83.8(4)
C(57) P(7) C(51) C(56) -93.1(4)
C(51) P(7) C(63) C(64) -48.7(4)
C(51) P(7) C(63) C(68) 138.2(4)
C(63) P(7) C(51) C(52) -32.9(5)
C(63) P(7) C(51) C(56) 150.3(4)
C(57) P(7) C(63) C(64) -163.8(4)
C(57) P(7) C(63) C(68) 23.1(5)
C(63) P(7) C(57) C(58) -119.2(4)
C(63) P(7) C(57) C(62) 64.5(5)
C(4) O(11) C(5) C(6) 152.8(7)
C(5) O(11) C(4) O(10) -1.6(9)
C(5) O(11) C(4) C(2) 179.3(5)
Ru(1) C(1) C(2) C(4) 178.4(6)
C(3) C(1) C(2) Ru(1) -174(2)
C(3) C(1) C(2) C(4) 5(2)
Ru(1) C(2) C(4) O(10) 136.0(7)
Ru(1) C(2) C(4) O(11) -44.9(10)
C(1) C(2) C(4) O(10) -40.8(10)
C(1) C(2) C(4) O(11) 138.3(7)
P(4) C(7) C(8) P(5) -48.1(4)
P(4) C(9) C(10) C(11) -177.2(4)
P(4) C(9) C(14) C(13) 176.9(4)
C(10) C(9) C(14) C(13) -1.6(7)
C(14) C(9) C(10) C(11) 1.4(7)
C(9) C(10) C(11) C(12) -0.8(8)
C(10) C(11) C(12) C(13) 0.6(8)
C(11) C(12) C(13) C(14) -0.8(8)
C(12) C(13) C(14) C(9) 1.4(8)
P(4) C(15) C(16) C(17) 179.3(4)
P(4) C(15) C(20) C(19) -178.5(4)
C(16) C(15) C(20) C(19) 0.1(6)
C(20) C(15) C(16) C(17) 0.7(8)
C(15) C(16) C(17) C(18) -1.5(8)
C(16) C(17) C(18) C(19) 1.4(8)
C(17) C(18) C(19) C(20) -0.6(9)
C(18) C(19) C(20) C(15) -0.1(6)
P(5) C(21) C(22) C(23) 174.7(4)
P(5) C(21) C(26) C(25) -174.5(4)
C(22) C(21) C(26) C(25) 1.4(8)
C(26) C(21) C(22) C(23) -0.9(7)
C(21) C(22) C(23) C(24) -1.0(8)
C(22) C(23) C(24) C(25) 2.4(9)
C(23) C(24) C(25) C(26) -1.8(9)
C(24) C(25) C(26) C(21) -0.0(8)
P(5) C(27) C(28) C(29) 177.2(5)
P(5) C(27) C(32) C(31) -176.4(4)
C(28) C(27) C(32) C(31) 2.4(8)
C(32) C(27) C(28) C(29) -1.7(9)
C(27) C(28) C(29) C(30) 0.3(8)
C(28) C(29) C(30) C(31) 0.5(11)
C(29) C(30) C(31) C(32) 0.3(8)
C(30) C(31) C(32) C(27) -1.7(9)
P(6) C(33) C(34) C(35) 179.7(4)
P(6) C(33) C(38) C(37) -178.3(4)
C(34) C(33) C(38) C(37) 1.2(7)
C(38) C(33) C(34) C(35) 0.3(6)
C(33) C(34) C(35) C(36) -1.1(8)
C(34) C(35) C(36) C(37) 0.5(8)
C(35) C(36) C(37) C(38) 1.0(8)
C(36) C(37) C(38) C(33) -1.9(8)
P(6) C(39) C(40) C(41) 175.9(4)
P(6) C(39) C(44) C(43) -175.2(4)
C(40) C(39) C(44) C(43) 2.1(8)
C(44) C(39) C(40) C(41) -1.4(8)
C(39) C(40) C(41) C(42) -0.0(9)
C(40) C(41) C(42) C(43) 0.6(9)
C(41) C(42) C(43) C(44) 0.1(6)
C(42) C(43) C(44) C(39) -1.5(8)
P(6) C(45) C(46) C(47) 177.6(4)
P(6) C(45) C(50) C(49) -175.8(4)
C(46) C(45) C(50) C(49) -0.2(6)
C(50) C(45) C(46) C(47) 2.1(8)
C(45) C(46) C(47) C(48) -2.0(9)
C(46) C(47) C(48) C(49) 0.0(9)
C(47) C(48) C(49) C(50) 1.9(10)
C(48) C(49) C(50) C(45) -1.8(9)
P(7) C(51) C(52) C(53) -177.7(4)
P(7) C(51) C(56) C(55) 178.4(4)
C(52) C(51) C(56) C(55) 1.5(8)
C(56) C(51) C(52) C(53) -0.9(8)
C(51) C(52) C(53) C(54) -0.4(7)
C(52) C(53) C(54) C(55) 1.1(9)
C(53) C(54) C(55) C(56) -0.4(8)
C(54) C(55) C(56) C(51) -0.9(9)
P(7) C(57) C(58) C(59) -175.1(4)
P(7) C(57) C(62) C(61) 175.6(4)
C(58) C(57) C(62) C(61) -0.7(8)
C(62) C(57) C(58) C(59) 1.2(8)
C(57) C(58) C(59) C(60) 0.3(6)
C(58) C(59) C(60) C(61) -2.4(8)
C(59) C(60) C(61) C(62) 2.9(8)
C(60) C(61) C(62) C(57) -1.3(9)
P(7) C(63) C(64) C(65) -173.6(4)
P(7) C(63) C(68) C(67) 172.9(4)
C(64) C(63) C(68) C(67) -0.2(6)
C(68) C(63) C(64) C(65) -0.3(7)
C(63) C(64) C(65) C(66) 0.7(9)
C(64) C(65) C(66) C(67) -0.7(10)
C(65) C(66) C(67) C(68) 0.3(8)
C(66) C(67) C(68) C(63) 0.2(7)
Cl(1) C(69) C(70) Cl(2) -64.0(5)
Cl(3) C(71) C(72) Cl(4) -64.8(7)
